data_9009195
loop_
_publ_author_name
'Wyckoff, R. W. G.'

_publ_section_title
;
 Second edition. Interscience Publishers, New York, New York
;
_journal_name_full 'Crystal Structures'
_journal_page_first 298
_journal_page_last 306
_journal_volume 1
_journal_year 1963
_chemical_formula_sum 'Cl2 Pb'
_chemical_name_mineral Cotunnite
_space_group_IT_number 62
_symmetry_space_group_name_Hall '-P 2c 2ab'
_symmetry_space_group_name_H-M 'P b n m'
_cell_angle_alpha 90
_cell_angle_beta 90
_cell_angle_gamma 90
_cell_length_a 9.030
_cell_length_b 7.608
_cell_length_c 4.525
_cell_volume 310.869
_cell_formula_units_Z 4
_database_code_amcsd 0011874
_exptl_crystal_density_diffrn 5.942
_cod_original_formula_sum 'Pb Cl2'
_cod_database_code 9009195

loop_
_space_group_symop_operation_xyz
x,y,z
x,y,1/2-z
-x,-y,1/2+z
1/2+x,1/2-y,1/2+z
1/2-x,1/2+y,1/2-z
1/2-x,1/2+y,z
1/2+x,1/2-y,-z
-x,-y,-z

loop_
_atom_site_label
_atom_site_fract_x
_atom_site_fract_y
_atom_site_fract_z
Pb 0.09560 0.26170 0.25000
Cl1 0.07420 0.86100 0.25000
Cl2 0.83700 0.47680 0.25000

loop_
_cod_related_entry_id
_cod_related_entry_database
_cod_related_entry_code
1 AMCSD 0011874
